data_7018923
loop_
_publ_author_name
'Li, Suzhi'
'Guo, Yuan Yuan'
'Zhang, Dongdi'
'Ma, Pengtao'
'Qiu, Xiaoyang'
'Wang, Jingping'
'Niu, Jingyang'

_publ_section_title
;
 Four di-Cu(II)-substituted sandwich-type germanomolybdates obtained under
 different reaction conditions: from zero-dimensional to two-dimensional
 structure.
;
_journal_issue 17
_journal_name_full 'Dalton transactions (Cambridge, England : 2003)'
_journal_page_first 5235
_journal_page_last 5240
_journal_paper_doi 10.1039/c2dt12491b
_journal_volume 41
_journal_year 2012
_chemical_formula_sum 'C12 H60 Cu4 Ge Mo9 N12 O38'
_chemical_formula_weight 2170.93
_chemical_name_systematic
;
?
;
_space_group_IT_number 2
_symmetry_cell_setting triclinic
_symmetry_space_group_name_Hall '-P 1'
_symmetry_space_group_name_H-M 'P -1'
_atom_sites_solution_hydrogens geom
_atom_sites_solution_primary direct
_atom_sites_solution_secondary difmap
_audit_creation_method SHELXL-97
_cell_angle_alpha 79.750(2)
_cell_angle_beta 73.805(2)
_cell_angle_gamma 64.567(2)
_cell_formula_units_Z 2
_cell_length_a 13.0503(14)
_cell_length_b 14.0662(15)
_cell_length_c 17.4386(19)
_cell_measurement_reflns_used 6438
_cell_measurement_temperature 296(2)
_cell_measurement_theta_max 28.34
_cell_measurement_theta_min 2.62
_cell_volume 2770.0(5)
_computing_cell_refinement 'Bruker SMART'
_computing_data_collection 'Bruker SMART'
_computing_data_reduction 'Bruker SAINT'
_computing_molecular_graphics 'Bruker SHELXTL'
_computing_publication_material 'Bruker SHELXTL'
_computing_structure_refinement 'SHELXL-97 (Sheldrick, 1997)'
_computing_structure_solution 'SHELXS-97 (Sheldrick, 1990)'
_diffrn_ambient_temperature 296(2)
_diffrn_measured_fraction_theta_full 0.981
_diffrn_measured_fraction_theta_max 0.981
_diffrn_measurement_device_type 'CCD area detector'
_diffrn_measurement_method 'phi and omega scans'
_diffrn_radiation_monochromator graphite
_diffrn_radiation_source 'fine-focus sealed tube'
_diffrn_radiation_type MoK\a
_diffrn_radiation_wavelength 0.71073
_diffrn_reflns_av_R_equivalents 0.0212
_diffrn_reflns_av_sigmaI/netI 0.0447
_diffrn_reflns_limit_h_max 15
_diffrn_reflns_limit_h_min -15
_diffrn_reflns_limit_k_max 16
_diffrn_reflns_limit_k_min -16
_diffrn_reflns_limit_l_max 20
_diffrn_reflns_limit_l_min -20
_diffrn_reflns_number 14088
_diffrn_reflns_theta_full 25.00
_diffrn_reflns_theta_max 25.00
_diffrn_reflns_theta_min 1.85
_exptl_absorpt_coefficient_mu 4.097
_exptl_absorpt_correction_T_max 0.6848
_exptl_absorpt_correction_T_min 0.5785
_exptl_absorpt_correction_type multi-scan
_exptl_absorpt_process_details SADABS
_exptl_crystal_colour purple
_exptl_crystal_density_diffrn 2.603
_exptl_crystal_density_method 'not measured'
_exptl_crystal_description block
_exptl_crystal_F_000 2092
_exptl_crystal_size_max 0.15
_exptl_crystal_size_mid 0.13
_exptl_crystal_size_min 0.10
_refine_diff_density_max 2.315
_refine_diff_density_min -1.112
_refine_diff_density_rms 0.231
_refine_ls_extinction_method none
_refine_ls_goodness_of_fit_ref 1.027
_refine_ls_hydrogen_treatment constr
_refine_ls_matrix_type full
_refine_ls_number_parameters 715
_refine_ls_number_reflns 9567
_refine_ls_number_restraints 36
_refine_ls_restrained_S_all 1.031
_refine_ls_R_factor_all 0.0606
_refine_ls_R_factor_gt 0.0505
_refine_ls_shift/su_max 0.000
_refine_ls_shift/su_mean 0.000
_refine_ls_structure_factor_coef Fsqd
_refine_ls_weighting_details 'calc w=1/[\s^2^(Fo^2^)+(0.0750P)^2^+36.2295P] where P=(Fo^2^+2Fc^2^)/3'
_refine_ls_weighting_scheme calc
_refine_ls_wR_factor_gt 0.1374
_refine_ls_wR_factor_ref 0.1429
_reflns_number_gt 8048
_reflns_number_total 9567
_reflns_threshold_expression >2sigma(I)
_cod_data_source_file c2dt12491b.txt
_cod_data_source_block 721330
_cod_depositor_comments
;
The following automatic conversions were performed:

'_symmetry_cell_setting' value 'Triclinic' changed to 'triclinic'
according to /home/saulius/struct/CIF-dictionaries/cif_core.dic
dictionary named 'cif_core.dic' version 2.4.1 from
2010-06-29.

'_exptl_absorpt_correction_type' value 'Multi-scan'
changed to 'multi-scan' according to
/home/saulius/struct/CIF-dictionaries/cif_core.dic dictionary named
'cif_core.dic' version 2.4.1 from 2010-06-29.

Automatic conversion script
Id: cif_fix_values 1715 2011-07-08 13:25:40Z adriana 
;
_cod_original_sg_symbol_H-M P-1
_cod_database_code 7018923

loop_
_symmetry_equiv_pos_as_xyz
'x, y, z'
'-x, -y, -z'

loop_
_atom_site_label
_atom_site_type_symbol
_atom_site_fract_x
_atom_site_fract_y
_atom_site_fract_z
_atom_site_U_iso_or_equiv
_atom_site_adp_type
_atom_site_occupancy
_atom_site_symmetry_multiplicity
_atom_site_calc_flag
_atom_site_refinement_flags
Mo8 Mo 0.81472(6) 0.06498(6) 0.35147(4) 0.01023(16) Uani 1 1 d .
Mo5 Mo 0.33271(6) 0.01686(5) 0.29680(4) 0.00780(16) Uani 1 1 d .
Mo3 Mo 0.45492(7) 0.15518(6) 0.15771(4) 0.01542(18) Uani 1 1 d .
Mo2 Mo 0.71659(7) 0.18470(6) 0.18864(4) 0.01610(18) Uani 1 1 d .
Mo4 Mo 0.29714(7) 0.23773(6) 0.35977(5) 0.01911(18) Uani 1 1 d .
Mo9 Mo 0.55873(7) 0.26280(6) 0.39038(5) 0.02053(19) Uani 1 1 d .
Mo6 Mo 0.63040(7) -0.13755(6) 0.17420(5) 0.02137(19) Uani 1 1 d .
Mo7 Mo 0.85569(7) -0.11207(6) 0.19849(5) 0.02105(19) Uani 1 1 d .
Mo1 Mo 0.44755(7) 0.36108(6) 0.22820(5) 0.0223(2) Uani 1 1 d .
Ge1 Ge 0.58040(8) 0.02735(7) 0.32616(5) 0.0165(2) Uani 1 1 d .
Cu1 Cu 0.60341(10) 0.00777(9) 0.51132(6) 0.0202(3) Uani 1 1 d .
Cu2 Cu 0.5000 0.5000 0.0000 0.0328(4) Uani 1 2 d S
Cu3 Cu 0.0000 1.0000 0.5000 0.0286(4) Uani 1 2 d S
Cu4 Cu 0.32715(15) 0.37257(12) 0.62830(10) 0.0469(4) Uani 1 1 d .
Cu5 Cu 0.16428(12) 0.10836(11) 0.03881(8) 0.0345(3) Uani 1 1 d .
O1 O 0.4717(7) 0.4126(6) 0.1318(4) 0.0346(17) Uani 1 1 d .
O1W O 0.0684(8) 0.1032(10) 0.1808(5) 0.072(3) Uani 1 1 d .
O2W O 0.1248(9) -0.1611(8) 0.2761(6) 0.065(3) Uani 1 1 d .
O3W O 0.2701(12) 0.6612(9) 0.1845(8) 0.028(3) Uani 0.50 1 d PU
O4W O 0.2425(19) 0.5213(14) 0.4382(11) 0.064(5) Uani 0.50 1 d PU
O5W O 0.137(2) 0.394(2) 0.1795(14) 0.084(7) Uani 0.50 1 d PU
O6W O 0.855(3) -0.463(2) 0.1710(16) 0.099(8) Uani 0.50 1 d PU
O7W O 1.106(2) -0.383(2) 0.1453(16) 0.099(8) Uani 0.50 1 d PU
O8W O 0.161(2) 0.6370(18) 0.7367(16) 0.091(7) Uani 0.50 1 d PU
O2 O 0.3551(7) 0.4736(6) 0.2779(4) 0.0361(18) Uani 1 1 d .
O3 O 0.7564(6) 0.2596(6) 0.1064(4) 0.0320(17) Uani 1 1 d .
O4 O 0.4354(7) 0.2207(6) 0.0671(4) 0.0317(17) Uani 1 1 d .
O5 O 0.1811(6) 0.3557(6) 0.3779(4) 0.0316(16) Uani 1 1 d .
O6 O 0.2294(6) -0.0210(6) 0.2856(4) 0.0283(16) Uani 1 1 d .
O7 O 0.6004(7) -0.1567(6) 0.0901(4) 0.0364(18) Uani 1 1 d .
O8 O 0.6763(7) -0.2616(6) 0.2217(5) 0.0347(17) Uani 1 1 d .
O9 O 0.9793(6) -0.1142(6) 0.1287(4) 0.0338(17) Uani 1 1 d .
O10 O 0.9030(7) -0.2363(6) 0.2436(4) 0.0354(17) Uani 1 1 d .
O11 O 0.9438(6) 0.0511(6) 0.3687(4) 0.0336(17) Uani 1 1 d .
O12 O 0.5115(7) 0.3852(6) 0.4241(5) 0.0377(18) Uani 1 1 d .
O13 O 0.5938(6) 0.3182(5) 0.2598(4) 0.0263(15) Uani 1 1 d .
O14 O 0.3467(6) 0.2914(5) 0.2285(4) 0.0245(14) Uani 1 1 d .
O15 O 0.5625(6) 0.2068(5) 0.1796(4) 0.0233(14) Uani 1 1 d .
O16 O 0.4274(6) 0.2775(5) 0.3493(4) 0.0227(14) Uani 1 1 d .
O17 O 0.7765(6) 0.0564(6) 0.1552(4) 0.0278(15) Uani 1 1 d .
O18 O 0.8256(6) 0.1611(6) 0.2457(4) 0.0280(15) Uani 1 1 d .
O19 O 0.6470(5) 0.1165(5) 0.3156(4) 0.0194(13) Uani 1 1 d .
O20 O 0.3373(6) 0.1078(5) 0.1880(4) 0.0241(14) Uani 1 1 d .
O21 O 0.5699(6) 0.0321(5) 0.1329(4) 0.0271(15) Uani 1 1 d .
O22 O 0.4479(5) 0.0970(5) 0.2942(3) 0.0178(13) Uani 1 1 d .
O23 O 0.2271(6) 0.1616(5) 0.3275(4) 0.0217(14) Uani 1 1 d .
O24 O 0.3083(6) 0.1725(6) 0.4526(4) 0.0290(16) Uani 1 1 d .
O25 O 0.4721(6) -0.0863(5) 0.2433(4) 0.0272(15) Uani 1 1 d .
O26 O 0.7819(6) -0.1340(5) 0.1261(4) 0.0266(15) Uani 1 1 d .
O27 O 0.6738(6) -0.0753(5) 0.2647(4) 0.0216(14) Uani 1 1 d .
O28 O 0.3470(6) -0.0294(5) 0.3963(4) 0.0229(14) Uani 1 1 d .
O29 O 0.8673(6) -0.0449(5) 0.2839(4) 0.0277(15) Uani 1 1 d .
O30 O 0.7178(6) 0.2102(6) 0.3873(4) 0.0268(15) Uani 1 1 d .
O31 O 0.7507(6) 0.0071(5) 0.4403(4) 0.0231(14) Uani 1 1 d .
O32 O 0.5213(7) 0.1883(6) 0.4744(4) 0.0308(16) Uani 1 1 d .
O33 O 0.5494(5) -0.0182(5) 0.4254(4) 0.0204(14) Uani 1 1 d .
C1 C 0.6924(12) 0.5353(11) 0.0165(9) 0.056(4) Uani 1 1 d .
H1A H 0.7020 0.5815 -0.0309 0.067 Uiso 1 1 calc R
H1B H 0.7628 0.5070 0.0365 0.067 Uiso 1 1 calc R
C2 C 0.5899(14) 0.5952(11) 0.0789(9) 0.061(4) Uani 1 1 d .
H2A H 0.5869 0.5518 0.1287 0.073 Uiso 1 1 calc R
H2B H 0.5965 0.6579 0.0886 0.073 Uiso 1 1 calc R
C3 C 0.1361(11) 0.7778(10) 0.4871(9) 0.050(3) Uani 1 1 d .
H3A H 0.1526 0.7571 0.5399 0.060 Uiso 1 1 calc R
H3B H 0.1902 0.7222 0.4519 0.060 Uiso 1 1 calc R
C4 C 0.0145(11) 0.7946(11) 0.4911(8) 0.049(3) Uani 1 1 d .
H4A H 0.0036 0.8004 0.4374 0.059 Uiso 1 1 calc R
H4B H -0.0004 0.7346 0.5202 0.059 Uiso 1 1 calc R
C5 C 0.5616(13) 0.3157(13) 0.6375(9) 0.060(4) Uani 1 1 d .
H5A H 0.6258 0.2639 0.6598 0.071 Uiso 1 1 calc R
H5B H 0.5935 0.3459 0.5871 0.071 Uiso 1 1 calc R
C6 C 0.4873(17) 0.3984(14) 0.6929(10) 0.075(5) Uani 1 1 d .
H6A H 0.5289 0.4400 0.6961 0.091 Uiso 1 1 calc R
H6B H 0.4670 0.3668 0.7459 0.091 Uiso 1 1 calc R
C7 C 0.0934(13) 0.4361(12) 0.6271(10) 0.064(4) Uani 1 1 d .
H7A H 0.0252 0.4836 0.6070 0.077 Uiso 1 1 calc R
H7B H 0.0686 0.4204 0.6839 0.077 Uiso 1 1 calc R
C8 C 0.1527(13) 0.3372(11) 0.5843(8) 0.053(3) Uani 1 1 d .
H8A H 0.1053 0.2964 0.5997 0.063 Uiso 1 1 calc R
H8B H 0.1643 0.3537 0.5270 0.063 Uiso 1 1 calc R
C9 C -0.0066(13) 0.3168(12) 0.0348(13) 0.078(5) Uani 1 1 d .
H9A H -0.0423 0.3278 0.0910 0.093 Uiso 1 1 calc R
H9B H -0.0587 0.3703 0.0038 0.093 Uiso 1 1 calc R
C10 C 0.1045(14) 0.3268(11) 0.0146(11) 0.068(4) Uani 1 1 d .
H10A H 0.1310 0.3333 -0.0431 0.082 Uiso 1 1 calc R
H10B H 0.0949 0.3899 0.0361 0.082 Uiso 1 1 calc R
C11 C 0.3175(12) -0.0962(10) 0.0835(7) 0.042(3) Uani 1 1 d .
H11A H 0.2756 -0.0953 0.1390 0.051 Uiso 1 1 calc R
H11B H 0.3958 -0.1505 0.0794 0.051 Uiso 1 1 calc R
C12 C 0.2562(11) -0.1187(9) 0.0319(7) 0.040(3) Uani 1 1 d .
H12A H 0.3069 -0.1362 -0.0207 0.048 Uiso 1 1 calc R
H12B H 0.2367 -0.1783 0.0558 0.048 Uiso 1 1 calc R
N1 N 0.6707(8) 0.4489(8) -0.0032(6) 0.041(2) Uani 1 1 d .
H1C H 0.6918 0.3932 0.0323 0.049 Uiso 1 1 calc R
H1D H 0.7133 0.4283 -0.0523 0.049 Uiso 1 1 calc R
N2 N 0.4842(9) 0.6247(8) 0.0505(6) 0.042(2) Uani 1 1 d .
H2C H 0.4754 0.6804 0.0144 0.051 Uiso 1 1 calc R
H2D H 0.4213 0.6425 0.0916 0.051 Uiso 1 1 calc R
N3 N 0.1489(8) 0.8774(7) 0.4562(6) 0.034(2) Uani 1 1 d .
H3C H 0.1640 0.8825 0.4023 0.041 Uiso 1 1 calc R
H3D H 0.2089 0.8788 0.4711 0.041 Uiso 1 1 calc R
N4 N -0.0668(8) 0.8900(7) 0.5309(5) 0.034(2) Uani 1 1 d .
H4C H -0.0797 0.8760 0.5843 0.040 Uiso 1 1 calc R
H4D H -0.1353 0.9142 0.5166 0.040 Uiso 1 1 calc R
N5 N 0.4903(9) 0.2652(8) 0.6244(6) 0.042(2) Uani 1 1 d .
H5C H 0.4898 0.2128 0.6624 0.050 Uiso 1 1 calc R
H5D H 0.5209 0.2372 0.5764 0.050 Uiso 1 1 calc R
N6 N 0.3813(12) 0.4665(10) 0.6649(10) 0.075(4) Uani 1 1 d .
H6C H 0.3963 0.5114 0.6242 0.090 Uiso 1 1 calc R
H6D H 0.3260 0.5044 0.7048 0.090 Uiso 1 1 calc R
N7 N 0.1758(12) 0.4848(9) 0.6134(9) 0.073(4) Uani 1 1 d .
H7C H 0.1502 0.5347 0.6482 0.088 Uiso 1 1 calc R
H7D H 0.1837 0.5154 0.5634 0.088 Uiso 1 1 calc R
N8 N 0.2657(9) 0.2764(8) 0.6060(6) 0.042(2) Uani 1 1 d .
H8C H 0.3166 0.2366 0.5657 0.051 Uiso 1 1 calc R
H8D H 0.2572 0.2329 0.6496 0.051 Uiso 1 1 calc R
N9 N 0.0097(8) 0.2129(8) 0.0183(6) 0.040(2) Uani 1 1 d .
H9C H 0.0081 0.2129 -0.0330 0.048 Uiso 1 1 calc R
H9D H -0.0479 0.1955 0.0501 0.048 Uiso 1 1 calc R
N10 N 0.1896(8) 0.2356(8) 0.0472(6) 0.040(2) Uani 1 1 d .
H10C H 0.1824 0.2434 0.0988 0.048 Uiso 1 1 calc R
H10D H 0.2619 0.2283 0.0200 0.048 Uiso 1 1 calc R
N11 N 0.3221(8) 0.0075(7) 0.0552(6) 0.036(2) Uani 1 1 d .
H11C H 0.3759 0.0022 0.0089 0.043 Uiso 1 1 calc R
H11D H 0.3416 0.0306 0.0916 0.043 Uiso 1 1 calc R
N12 N 0.1484(9) -0.0238(8) 0.0247(5) 0.037(2) Uani 1 1 d .
H12C H 0.0877 -0.0298 0.0620 0.045 Uiso 1 1 calc R
H12D H 0.1342 -0.0191 -0.0238 0.045 Uiso 1 1 calc R

loop_
_atom_site_aniso_label
_atom_site_aniso_U_11
_atom_site_aniso_U_22
_atom_site_aniso_U_33
_atom_site_aniso_U_23
_atom_site_aniso_U_13
_atom_site_aniso_U_12
Mo8 0.0083(3) 0.0172(4) 0.0070(3) 0.0016(3) -0.0022(3) -0.0075(3)
Mo5 0.0072(3) 0.0122(3) 0.0057(3) -0.0003(3) -0.0002(2) -0.0065(3)
Mo3 0.0167(4) 0.0196(4) 0.0122(4) 0.0008(3) -0.0035(3) -0.0100(3)
Mo2 0.0164(4) 0.0207(4) 0.0132(4) 0.0028(3) -0.0034(3) -0.0108(3)
Mo4 0.0177(4) 0.0191(4) 0.0185(4) -0.0010(3) -0.0031(3) -0.0064(3)
Mo9 0.0247(4) 0.0201(4) 0.0195(4) -0.0014(3) -0.0065(3) -0.0106(3)
Mo6 0.0208(4) 0.0235(4) 0.0206(4) -0.0072(3) 0.0011(3) -0.0109(3)
Mo7 0.0166(4) 0.0245(4) 0.0196(4) -0.0035(3) 0.0005(3) -0.0079(3)
Mo1 0.0262(5) 0.0189(4) 0.0221(4) 0.0029(3) -0.0069(3) -0.0101(4)
Ge1 0.0159(5) 0.0181(5) 0.0153(5) -0.0006(4) -0.0025(4) -0.0073(4)
Cu1 0.0180(6) 0.0264(6) 0.0165(6) -0.0004(5) -0.0028(4) -0.0104(5)
Cu2 0.0339(11) 0.0268(9) 0.0306(10) 0.0008(8) -0.0053(8) -0.0079(8)
Cu3 0.0211(9) 0.0352(10) 0.0298(9) -0.0019(8) -0.0037(7) -0.0130(8)
Cu4 0.0483(9) 0.0315(8) 0.0595(10) -0.0084(7) -0.0072(8) -0.0159(7)
Cu5 0.0276(7) 0.0405(8) 0.0392(8) -0.0055(6) -0.0066(6) -0.0166(6)
O1 0.033(4) 0.033(4) 0.033(4) 0.010(3) -0.009(3) -0.012(3)
O1W 0.043(6) 0.127(10) 0.035(5) 0.007(6) -0.004(4) -0.032(6)
O2W 0.054(6) 0.064(7) 0.074(7) -0.016(5) -0.013(5) -0.015(5)
O3W 0.029(6) 0.009(5) 0.021(6) 0.009(4) 0.009(5) 0.002(5)
O4W 0.086(10) 0.043(8) 0.044(8) -0.015(6) 0.021(7) -0.024(7)
O5W 0.075(10) 0.095(11) 0.074(10) -0.024(8) -0.042(8) -0.006(8)
O6W 0.099(11) 0.084(11) 0.089(11) -0.001(8) -0.011(8) -0.022(8)
O7W 0.085(11) 0.096(11) 0.085(11) -0.009(8) -0.012(8) -0.011(8)
O8W 0.102(11) 0.060(9) 0.109(11) -0.031(8) 0.011(8) -0.043(8)
O2 0.036(4) 0.026(4) 0.037(4) 0.001(3) -0.009(3) -0.005(3)
O3 0.033(4) 0.038(4) 0.027(4) 0.010(3) -0.007(3) -0.021(4)
O4 0.039(4) 0.045(4) 0.019(3) 0.009(3) -0.013(3) -0.024(4)
O5 0.022(4) 0.028(4) 0.036(4) -0.002(3) -0.003(3) -0.005(3)
O6 0.023(4) 0.040(4) 0.029(4) 0.003(3) -0.009(3) -0.020(3)
O7 0.040(5) 0.047(5) 0.028(4) -0.015(3) 0.002(3) -0.024(4)
O8 0.030(4) 0.031(4) 0.042(4) -0.010(3) 0.000(3) -0.014(3)
O9 0.020(4) 0.048(5) 0.033(4) -0.007(3) 0.001(3) -0.016(3)
O10 0.032(4) 0.032(4) 0.037(4) 0.000(3) -0.007(3) -0.009(3)
O11 0.025(4) 0.049(5) 0.034(4) 0.002(3) -0.012(3) -0.020(4)
O12 0.043(5) 0.029(4) 0.042(5) -0.006(3) -0.008(4) -0.015(4)
O13 0.028(4) 0.030(4) 0.023(3) -0.002(3) -0.008(3) -0.013(3)
O14 0.025(4) 0.025(4) 0.022(3) 0.001(3) -0.011(3) -0.005(3)
O15 0.025(4) 0.020(3) 0.026(4) 0.000(3) -0.005(3) -0.011(3)
O16 0.030(4) 0.019(3) 0.022(3) 0.001(3) -0.006(3) -0.014(3)
O17 0.031(4) 0.034(4) 0.020(3) 0.000(3) -0.006(3) -0.016(3)
O18 0.029(4) 0.036(4) 0.025(4) 0.005(3) -0.008(3) -0.020(3)
O19 0.021(3) 0.022(3) 0.019(3) 0.000(3) -0.003(3) -0.013(3)
O20 0.023(4) 0.029(4) 0.021(3) -0.002(3) -0.004(3) -0.011(3)
O21 0.027(4) 0.030(4) 0.025(4) -0.004(3) -0.003(3) -0.013(3)
O22 0.018(3) 0.023(3) 0.014(3) -0.002(2) -0.005(2) -0.009(3)
O23 0.020(3) 0.026(4) 0.021(3) 0.002(3) -0.005(3) -0.012(3)
O24 0.030(4) 0.031(4) 0.025(4) 0.000(3) -0.006(3) -0.012(3)
O25 0.030(4) 0.030(4) 0.024(4) -0.006(3) 0.002(3) -0.018(3)
O26 0.021(4) 0.032(4) 0.023(3) -0.004(3) 0.001(3) -0.011(3)
O27 0.019(3) 0.028(4) 0.016(3) -0.004(3) -0.003(3) -0.008(3)
O28 0.031(4) 0.026(3) 0.016(3) -0.002(3) -0.002(3) -0.017(3)
O29 0.027(4) 0.032(4) 0.022(3) 0.000(3) -0.006(3) -0.010(3)
O30 0.027(4) 0.035(4) 0.025(4) -0.001(3) -0.008(3) -0.018(3)
O31 0.019(3) 0.026(4) 0.023(3) 0.000(3) -0.004(3) -0.009(3)
O32 0.039(4) 0.031(4) 0.022(4) 0.003(3) -0.007(3) -0.017(3)
O33 0.017(3) 0.022(3) 0.019(3) -0.002(3) -0.005(3) -0.004(3)
C1 0.045(8) 0.047(8) 0.084(11) 0.011(7) -0.025(8) -0.025(7)
C2 0.085(12) 0.045(8) 0.066(9) 0.001(7) -0.030(9) -0.032(8)
C3 0.030(7) 0.046(8) 0.073(9) -0.006(7) -0.008(6) -0.016(6)
C4 0.046(8) 0.050(8) 0.056(8) -0.012(6) -0.011(6) -0.021(6)
C5 0.046(8) 0.075(10) 0.054(9) -0.003(7) -0.002(7) -0.028(8)
C6 0.095(14) 0.083(12) 0.075(11) -0.013(9) -0.014(10) -0.062(11)
C7 0.046(9) 0.061(9) 0.071(10) -0.014(8) -0.015(7) -0.004(7)
C8 0.058(9) 0.060(9) 0.045(8) -0.010(6) -0.017(7) -0.021(7)
C9 0.034(8) 0.056(10) 0.128(16) -0.020(10) -0.014(9) -0.001(7)
C10 0.063(10) 0.033(7) 0.112(14) 0.004(8) -0.030(9) -0.018(7)
C11 0.048(8) 0.040(7) 0.039(7) 0.000(5) -0.010(6) -0.018(6)
C12 0.044(7) 0.041(7) 0.039(6) -0.004(5) -0.004(5) -0.024(6)
N1 0.035(6) 0.039(6) 0.042(6) 0.012(4) -0.014(4) -0.011(5)
N2 0.049(6) 0.030(5) 0.037(5) 0.002(4) -0.002(5) -0.013(5)
N3 0.023(5) 0.033(5) 0.047(6) -0.005(4) -0.005(4) -0.012(4)
N4 0.024(5) 0.038(5) 0.037(5) 0.006(4) -0.007(4) -0.013(4)
N5 0.053(6) 0.048(6) 0.027(5) -0.007(4) -0.003(4) -0.024(5)
N6 0.056(8) 0.052(7) 0.129(13) -0.022(8) -0.014(8) -0.033(7)
N7 0.079(10) 0.037(7) 0.098(11) -0.014(7) -0.034(8) -0.006(6)
N8 0.052(7) 0.042(6) 0.031(5) -0.010(4) -0.002(5) -0.019(5)
N9 0.024(5) 0.057(6) 0.037(5) -0.008(5) -0.004(4) -0.013(5)
N10 0.027(5) 0.045(6) 0.045(6) -0.012(5) -0.003(4) -0.013(4)
N11 0.029(5) 0.042(5) 0.037(5) -0.008(4) -0.008(4) -0.013(4)
N12 0.045(6) 0.047(6) 0.027(5) -0.001(4) -0.007(4) -0.027(5)

loop_
_atom_type_symbol
_atom_type_description
_atom_type_scat_dispersion_real
_atom_type_scat_dispersion_imag
_atom_type_scat_source
C C 0.0033 0.0016 'International Tables Vol C Tables 4.2.6.8 and 6.1.1.4'
H H 0.0000 0.0000 'International Tables Vol C Tables 4.2.6.8 and 6.1.1.4'
N N 0.0061 0.0033 'International Tables Vol C Tables 4.2.6.8 and 6.1.1.4'
O O 0.0106 0.0060 'International Tables Vol C Tables 4.2.6.8 and 6.1.1.4'
Cu Cu 0.3201 1.2651 'International Tables Vol C Tables 4.2.6.8 and 6.1.1.4'
Ge Ge 0.1547 1.8001 'International Tables Vol C Tables 4.2.6.8 and 6.1.1.4'
Mo Mo -1.6832 0.6857 'International Tables Vol C Tables 4.2.6.8 and 6.1.1.4'

loop_
_geom_angle_atom_site_label_1
_geom_angle_atom_site_label_2
_geom_angle_atom_site_label_3
_geom_angle
_geom_angle_site_symmetry_1
_geom_angle_site_symmetry_3
O11 Mo8 O31 104.0(3) . .
O11 Mo8 O29 100.9(3) . .
O31 Mo8 O29 98.7(3) . .
O11 Mo8 O30 98.2(3) . .
O31 Mo8 O30 92.4(3) . .
O29 Mo8 O30 154.8(3) . .
O11 Mo8 O18 95.3(3) . .
O31 Mo8 O18 158.9(3) . .
O29 Mo8 O18 85.5(3) . .
O30 Mo8 O18 76.4(3) . .
O11 Mo8 O19 167.4(3) . .
O31 Mo8 O19 86.1(3) . .
O29 Mo8 O19 84.5(3) . .
O30 Mo8 O19 73.7(2) . .
O18 Mo8 O19 73.7(2) . .
O6 Mo5 O28 103.6(3) . .
O6 Mo5 O25 102.2(3) . .
O28 Mo5 O25 98.1(3) . .
O6 Mo5 O23 97.5(3) . .
O28 Mo5 O23 92.9(3) . .
O25 Mo5 O23 154.5(3) . .
O6 Mo5 O20 94.8(3) . .
O28 Mo5 O20 159.9(3) . .
O25 Mo5 O20 85.9(3) . .
O23 Mo5 O20 76.4(3) . .
O6 Mo5 O22 167.3(3) . .
O28 Mo5 O22 86.9(3) . .
O25 Mo5 O22 83.2(3) . .
O23 Mo5 O22 74.4(2) . .
O20 Mo5 O22 73.9(2) . .
O4 Mo3 O21 104.0(3) . .
O4 Mo3 O20 102.5(3) . .
O21 Mo3 O20 96.6(3) . .
O4 Mo3 O15 100.3(3) . .
O21 Mo3 O15 91.2(3) . .
O20 Mo3 O15 153.3(3) . .
O4 Mo3 O14 96.1(3) . .
O21 Mo3 O14 156.8(3) . .
O20 Mo3 O14 90.3(3) . .
O15 Mo3 O14 73.6(3) . .
O4 Mo3 O22 167.8(3) . .
O21 Mo3 O22 88.2(3) . .
O20 Mo3 O22 75.1(2) . .
O15 Mo3 O22 79.7(2) . .
O14 Mo3 O22 72.1(2) . .
O3 Mo2 O17 104.4(3) . .
O3 Mo2 O18 101.3(3) . .
O17 Mo2 O18 96.8(3) . .
O3 Mo2 O15 101.4(3) . .
O17 Mo2 O15 91.1(3) . .
O18 Mo2 O15 153.3(3) . .
O3 Mo2 O13 95.6(3) . .
O17 Mo2 O13 157.2(3) . .
O18 Mo2 O13 89.8(3) . .
O15 Mo2 O13 74.1(3) . .
O3 Mo2 O19 167.3(3) . .
O17 Mo2 O19 88.2(3) . .
O18 Mo2 O19 75.3(3) . .
O15 Mo2 O19 79.5(2) . .
O13 Mo2 O19 72.4(2) . .
O5 Mo4 O24 105.3(3) . .
O5 Mo4 O23 100.5(3) . .
O24 Mo4 O23 97.3(3) . .
O5 Mo4 O16 101.2(3) . .
O24 Mo4 O16 94.1(3) . .
O23 Mo4 O16 151.7(3) . .
O5 Mo4 O14 91.3(3) . .
O24 Mo4 O14 161.1(3) . .
O23 Mo4 O14 88.2(3) . .
O16 Mo4 O14 73.5(2) . .
O5 Mo4 O22 161.7(3) . .
O24 Mo4 O22 92.7(3) . .
O23 Mo4 O22 73.6(2) . .
O16 Mo4 O22 80.0(2) . .
O14 Mo4 O22 71.4(2) . .
O12 Mo9 O32 104.0(4) . .
O12 Mo9 O30 100.8(3) . .
O32 Mo9 O30 97.5(3) . .
O12 Mo9 O16 101.8(3) . .
O32 Mo9 O16 92.0(3) . .
O30 Mo9 O16 152.5(3) . .
O12 Mo9 O13 94.4(3) . .
O32 Mo9 O13 158.4(3) . .
O30 Mo9 O13 89.8(3) . .
O16 Mo9 O13 73.0(3) . .
O12 Mo9 O19 165.0(3) . .
O32 Mo9 O19 90.7(3) . .
O30 Mo9 O19 73.8(3) . .
O16 Mo9 O19 80.3(2) . .
O13 Mo9 O19 71.8(2) . .
O7 Mo6 O8 103.3(4) . .
O7 Mo6 O26 98.4(3) . .
O8 Mo6 O26 98.3(3) . .
O7 Mo6 O25 99.7(3) . .
O8 Mo6 O25 95.2(3) . .
O26 Mo6 O25 154.2(3) . .
O7 Mo6 O21 86.6(3) . .
O8 Mo6 O21 169.9(3) . .
O26 Mo6 O21 82.0(3) . .
O25 Mo6 O21 80.9(3) . .
O7 Mo6 O27 165.0(3) . .
O8 Mo6 O27 90.7(3) . .
O26 Mo6 O27 73.7(3) . .
O25 Mo6 O27 84.4(3) . .
O21 Mo6 O27 79.7(2) . .
O10 Mo7 O9 102.0(4) . .
O10 Mo7 O26 98.6(3) . .
O9 Mo7 O26 96.5(3) . .
O10 Mo7 O29 94.9(3) . .
O9 Mo7 O29 99.2(3) . .
O26 Mo7 O29 156.7(3) . .
O10 Mo7 O27 92.3(3) . .
O9 Mo7 O27 164.3(3) . .
O26 Mo7 O27 74.7(2) . .
O29 Mo7 O27 85.9(3) . .
O10 Mo7 O17 172.2(3) . .
O9 Mo7 O17 84.9(3) . .
O26 Mo7 O17 83.9(3) . .
O29 Mo7 O17 80.4(3) . .
O27 Mo7 O17 81.2(2) . .
O1 Mo1 O2 101.2(4) . .
O1 Mo1 O13 104.7(3) . .
O2 Mo1 O13 104.3(3) . .
O1 Mo1 O14 103.3(3) . .
O2 Mo1 O14 104.0(3) . .
O13 Mo1 O14 134.9(3) . .
O1 Mo1 O15 86.0(3) . .
O2 Mo1 O15 172.8(3) . .
O13 Mo1 O15 73.8(3) . .
O14 Mo1 O15 73.7(3) . .
O1 Mo1 O16 174.1(3) . .
O2 Mo1 O16 84.7(3) . .
O13 Mo1 O16 73.8(3) . .
O14 Mo1 O16 74.8(2) . .
O15 Mo1 O16 88.1(2) . .
O33 Ge1 O27 111.8(3) . .
O33 Ge1 O19 110.7(3) . .
O27 Ge1 O19 108.0(3) . .
O33 Ge1 O22 108.8(3) . .
O27 Ge1 O22 110.0(3) . .
O19 Ge1 O22 107.4(3) . .
O33 Cu1 O33 82.9(3) 2_656 .
O33 Cu1 O31 174.8(3) 2_656 .
O33 Cu1 O31 94.0(3) . .
O33 Cu1 O28 94.2(3) 2_656 2_656
O33 Cu1 O28 176.5(3) . 2_656
O31 Cu1 O28 89.0(3) . 2_656
O33 Cu1 O32 89.2(3) 2_656 .
O33 Cu1 O32 88.4(3) . .
O31 Cu1 O32 86.5(3) . .
O28 Cu1 O32 93.6(3) 2_656 .
O33 Cu1 O24 92.6(3) 2_656 2_656
O33 Cu1 O24 92.7(3) . 2_656
O31 Cu1 O24 91.7(3) . 2_656
O28 Cu1 O24 85.5(3) 2_656 2_656
O32 Cu1 O24 178.0(3) . 2_656
O33 Cu1 Cu1 41.74(18) 2_656 2_656
O33 Cu1 Cu1 41.16(18) . 2_656
O31 Cu1 Cu1 135.0(2) . 2_656
O28 Cu1 Cu1 135.9(2) 2_656 2_656
O32 Cu1 Cu1 88.36(19) . 2_656
O24 Cu1 Cu1 93.51(18) 2_656 2_656
N2 Cu2 N2 180.0(5) 2_665 .
N2 Cu2 N1 95.6(4) 2_665 .
N2 Cu2 N1 84.4(4) . .
N2 Cu2 N1 84.4(4) 2_665 2_665
N2 Cu2 N1 95.6(4) . 2_665
N1 Cu2 N1 180.0(8) . 2_665
N2 Cu2 O1 90.9(3) 2_665 .
N2 Cu2 O1 89.1(3) . .
N1 Cu2 O1 89.7(3) . .
N1 Cu2 O1 90.3(3) 2_665 .
N2 Cu2 O1 89.1(3) 2_665 2_665
N2 Cu2 O1 90.9(3) . 2_665
N1 Cu2 O1 90.3(3) . 2_665
N1 Cu2 O1 89.7(3) 2_665 2_665
O1 Cu2 O1 180.0(4) . 2_665
N4 Cu3 N4 180.000(2) . 2_576
N4 Cu3 N3 83.8(4) . .
N4 Cu3 N3 96.2(4) 2_576 .
N4 Cu3 N3 96.2(4) . 2_576
N4 Cu3 N3 83.8(4) 2_576 2_576
N3 Cu3 N3 180.000(2) . 2_576
N8 Cu4 N7 84.5(5) . .
N8 Cu4 N6 173.0(6) . .
N7 Cu4 N6 95.8(6) . .
N8 Cu4 N5 96.5(4) . .
N7 Cu4 N5 170.5(5) . .
N6 Cu4 N5 84.4(5) . .
N10 Cu5 N11 93.9(4) . .
N10 Cu5 N9 84.6(4) . .
N11 Cu5 N9 177.4(4) . .
N10 Cu5 N12 176.2(4) . .
N11 Cu5 N12 83.9(4) . .
N9 Cu5 N12 97.6(4) . .
Mo1 O1 Cu2 175.1(4) . .
Mo1 O13 Mo2 104.8(3) . .
Mo1 O13 Mo9 105.2(3) . .
Mo2 O13 Mo9 109.9(3) . .
Mo1 O14 Mo3 106.0(3) . .
Mo1 O14 Mo4 103.8(3) . .
Mo3 O14 Mo4 110.2(3) . .
Mo2 O15 Mo3 151.1(4) . .
Mo2 O15 Mo1 104.3(3) . .
Mo3 O15 Mo1 104.2(3) . .
Mo9 O16 Mo4 148.3(3) . .
Mo9 O16 Mo1 105.8(3) . .
Mo4 O16 Mo1 105.2(3) . .
Mo2 O17 Mo7 140.9(4) . .
Mo2 O18 Mo8 114.9(3) . .
Ge1 O19 Mo8 120.4(3) . .
Ge1 O19 Mo9 120.7(3) . .
Mo8 O19 Mo9 92.8(2) . .
Ge1 O19 Mo2 121.0(3) . .
Mo8 O19 Mo2 93.0(2) . .
Mo9 O19 Mo2 102.5(2) . .
Mo3 O20 Mo5 115.2(3) . .
Mo3 O21 Mo6 141.2(4) . .
Ge1 O22 Mo5 120.6(3) . .
Ge1 O22 Mo4 121.9(3) . .
Mo5 O22 Mo4 93.0(2) . .
Ge1 O22 Mo3 119.1(3) . .
Mo5 O22 Mo3 92.8(2) . .
Mo4 O22 Mo3 103.1(2) . .
Mo4 O23 Mo5 115.3(3) . .
Mo4 O24 Cu1 130.4(4) . 2_656
Mo5 O25 Mo6 154.8(4) . .
Mo7 O26 Mo6 115.1(3) . .
Ge1 O27 Mo7 129.2(3) . .
Ge1 O27 Mo6 127.4(3) . .
Mo7 O27 Mo6 94.4(2) . .
Mo5 O28 Cu1 143.6(4) . 2_656
Mo8 O29 Mo7 153.2(4) . .
Mo9 O30 Mo8 116.7(3) . .
Mo8 O31 Cu1 145.3(4) . .
Mo9 O32 Cu1 132.0(4) . .
Ge1 O33 Cu1 125.9(3) . 2_656
Ge1 O33 Cu1 124.4(4) . .
Cu1 O33 Cu1 97.1(3) 2_656 .
N1 C1 C2 107.7(11) . .
N1 C1 H1A 110.2 . .
C2 C1 H1A 110.2 . .
N1 C1 H1B 110.2 . .
C2 C1 H1B 110.2 . .
H1A C1 H1B 108.5 . .
N2 C2 C1 108.4(11) . .
N2 C2 H2A 110.0 . .
C1 C2 H2A 110.0 . .
N2 C2 H2B 110.0 . .
C1 C2 H2B 110.0 . .
H2A C2 H2B 108.4 . .
N3 C3 C4 108.0(11) . .
N3 C3 H3A 110.1 . .
C4 C3 H3A 110.1 . .
N3 C3 H3B 110.1 . .
C4 C3 H3B 110.1 . .
H3A C3 H3B 108.4 . .
N4 C4 C3 110.2(10) . .
N4 C4 H4A 109.6 . .
C3 C4 H4A 109.6 . .
N4 C4 H4B 109.6 . .
C3 C4 H4B 109.6 . .
H4A C4 H4B 108.1 . .
C6 C5 N5 108.2(12) . .
C6 C5 H5A 110.1 . .
N5 C5 H5A 110.1 . .
C6 C5 H5B 110.1 . .
N5 C5 H5B 110.1 . .
H5A C5 H5B 108.4 . .
C5 C6 N6 109.6(14) . .
C5 C6 H6A 109.8 . .
N6 C6 H6A 109.8 . .
C5 C6 H6B 109.8 . .
N6 C6 H6B 109.8 . .
H6A C6 H6B 108.2 . .
N7 C7 C8 107.9(12) . .
N7 C7 H7A 110.1 . .
C8 C7 H7A 110.1 . .
N7 C7 H7B 110.1 . .
C8 C7 H7B 110.1 . .
H7A C7 H7B 108.4 . .
N8 C8 C7 108.1(11) . .
N8 C8 H8A 110.1 . .
C7 C8 H8A 110.1 . .
N8 C8 H8B 110.1 . .
C7 C8 H8B 110.1 . .
H8A C8 H8B 108.4 . .
N9 C9 C10 110.7(12) . .
N9 C9 H9A 109.5 . .
C10 C9 H9A 109.5 . .
N9 C9 H9B 109.5 . .
C10 C9 H9B 109.5 . .
H9A C9 H9B 108.1 . .
N10 C10 C9 109.9(13) . .
N10 C10 H10A 109.7 . .
C9 C10 H10A 109.7 . .
N10 C10 H10B 109.7 . .
C9 C10 H10B 109.7 . .
H10A C10 H10B 108.2 . .
N11 C11 C12 108.0(9) . .
N11 C11 H11A 110.1 . .
C12 C11 H11A 110.1 . .
N11 C11 H11B 110.1 . .
C12 C11 H11B 110.1 . .
H11A C11 H11B 108.4 . .
N12 C12 C11 108.8(9) . .
N12 C12 H12A 109.9 . .
C11 C12 H12A 109.9 . .
N12 C12 H12B 109.9 . .
C11 C12 H12B 109.9 . .
H12A C12 H12B 108.3 . .
C1 N1 Cu2 109.0(8) . .
C1 N1 H1C 109.9 . .
Cu2 N1 H1C 109.9 . .
C1 N1 H1D 109.9 . .
Cu2 N1 H1D 109.9 . .
H1C N1 H1D 108.3 . .
C2 N2 Cu2 107.8(8) . .
C2 N2 H2C 110.1 . .
Cu2 N2 H2C 110.1 . .
C2 N2 H2D 110.1 . .
Cu2 N2 H2D 110.1 . .
H2C N2 H2D 108.5 . .
C3 N3 Cu3 109.3(7) . .
C3 N3 H3C 109.8 . .
Cu3 N3 H3C 109.8 . .
C3 N3 H3D 109.8 . .
Cu3 N3 H3D 109.8 . .
H3C N3 H3D 108.3 . .
C4 N4 Cu3 109.3(7) . .
C4 N4 H4C 109.8 . .
Cu3 N4 H4C 109.8 . .
C4 N4 H4D 109.8 . .
Cu3 N4 H4D 109.8 . .
H4C N4 H4D 108.3 . .
C5 N5 Cu4 109.6(8) . .
C5 N5 H5C 109.8 . .
Cu4 N5 H5C 109.8 . .
C5 N5 H5D 109.8 . .
Cu4 N5 H5D 109.8 . .
H5C N5 H5D 108.2 . .
C6 N6 Cu4 107.2(9) . .
C6 N6 H6C 110.3 . .
Cu4 N6 H6C 110.3 . .
C6 N6 H6D 110.3 . .
Cu4 N6 H6D 110.3 . .
H6C N6 H6D 108.5 . .
C7 N7 Cu4 107.7(9) . .
C7 N7 H7C 110.2 . .
Cu4 N7 H7C 110.2 . .
C7 N7 H7D 110.2 . .
Cu4 N7 H7D 110.2 . .
H7C N7 H7D 108.5 . .
C8 N8 Cu4 110.3(8) . .
C8 N8 H8C 109.6 . .
Cu4 N8 H8C 109.6 . .
C8 N8 H8D 109.6 . .
Cu4 N8 H8D 109.6 . .
H8C N8 H8D 108.1 . .
C9 N9 Cu5 108.3(8) . .
C9 N9 H9C 110.0 . .
Cu5 N9 H9C 110.0 . .
C9 N9 H9D 110.0 . .
Cu5 N9 H9D 110.0 . .
H9C N9 H9D 108.4 . .
C10 N10 Cu5 108.9(8) . .
C10 N10 H10C 109.9 . .
Cu5 N10 H10C 109.9 . .
C10 N10 H10D 109.9 . .
Cu5 N10 H10D 109.9 . .
H10C N10 H10D 108.3 . .
C11 N11 Cu5 108.0(7) . .
C11 N11 H11C 110.1 . .
Cu5 N11 H11C 110.1 . .
C11 N11 H11D 110.1 . .
Cu5 N11 H11D 110.1 . .
H11C N11 H11D 108.4 . .
C12 N12 Cu5 110.9(7) . .
C12 N12 H12C 109.5 . .
Cu5 N12 H12C 109.5 . .
C12 N12 H12D 109.5 . .
Cu5 N12 H12D 109.5 . .
H12C N12 H12D 108.0 . .

loop_
_geom_bond_atom_site_label_1
_geom_bond_atom_site_label_2
_geom_bond_distance
_geom_bond_site_symmetry_2
Mo8 O11 1.716(7) .
Mo8 O31 1.783(6) .
Mo8 O29 1.880(7) .
Mo8 O30 1.989(7) .
Mo8 O18 2.094(7) .
Mo8 O19 2.224(6) .
Mo5 O6 1.715(6) .
Mo5 O28 1.773(6) .
Mo5 O25 1.885(7) .
Mo5 O23 1.974(7) .
Mo5 O20 2.093(6) .
Mo5 O22 2.220(6) .
Mo3 O4 1.707(7) .
Mo3 O21 1.763(7) .
Mo3 O20 1.838(7) .
Mo3 O15 1.979(6) .
Mo3 O14 2.176(7) .
Mo3 O22 2.364(6) .
Mo2 O3 1.719(7) .
Mo2 O17 1.766(7) .
Mo2 O18 1.841(7) .
Mo2 O15 1.947(7) .
Mo2 O13 2.183(7) .
Mo2 O19 2.350(6) .
Mo4 O5 1.705(7) .
Mo4 O24 1.723(7) .
Mo4 O23 1.909(6) .
Mo4 O16 1.960(6) .
Mo4 O14 2.281(6) .
Mo4 O22 2.303(6) .
Mo9 O12 1.713(7) .
Mo9 O32 1.725(7) .
Mo9 O30 1.868(7) .
Mo9 O16 1.955(7) .
Mo9 O13 2.258(7) .
Mo9 O19 2.311(6) .
Mo6 O7 1.712(7) .
Mo6 O8 1.718(8) .
Mo6 O26 1.940(7) .
Mo6 O25 1.970(7) .
Mo6 O21 2.220(7) .
Mo6 O27 2.235(6) .
Mo7 O10 1.705(7) .
Mo7 O9 1.720(7) .
Mo7 O26 1.921(7) .
Mo7 O29 1.971(7) .
Mo7 O27 2.205(6) .
Mo7 O17 2.224(7) .
Mo1 O1 1.707(7) .
Mo1 O2 1.726(7) .
Mo1 O13 1.947(7) .
Mo1 O14 1.949(7) .
Mo1 O15 2.197(6) .
Mo1 O16 2.233(6) .
Ge1 O33 1.734(6) .
Ge1 O27 1.741(6) .
Ge1 O19 1.768(6) .
Ge1 O22 1.775(6) .
Cu1 O33 1.947(6) 2_656
Cu1 O33 1.970(6) .
Cu1 O31 1.971(6) .
Cu1 O28 2.008(6) 2_656
Cu1 O32 2.340(7) .
Cu1 O24 2.341(7) 2_656
Cu1 Cu1 2.936(2) 2_656
Cu2 N2 2.008(10) 2_665
Cu2 N2 2.008(10) .
Cu2 N1 2.013(10) .
Cu2 N1 2.013(10) 2_665
Cu2 O1 2.418(7) .
Cu2 O1 2.418(7) 2_665
Cu3 N4 2.011(9) .
Cu3 N4 2.011(9) 2_576
Cu3 N3 2.024(9) .
Cu3 N3 2.024(9) 2_576
Cu4 N8 1.979(10) .
Cu4 N7 1.981(13) .
Cu4 N6 2.001(12) .
Cu4 N5 2.003(11) .
Cu5 N10 1.991(10) .
Cu5 N11 2.002(9) .
Cu5 N9 2.007(10) .
Cu5 N12 2.020(9) .
O24 Cu1 2.341(7) 2_656
O28 Cu1 2.008(6) 2_656
O33 Cu1 1.947(6) 2_656
C1 N1 1.474(16) .
C1 C2 1.49(2) .
C1 H1A 0.9700 .
C1 H1B 0.9700 .
C2 N2 1.463(18) .
C2 H2A 0.9700 .
C2 H2B 0.9700 .
C3 N3 1.472(15) .
C3 C4 1.483(17) .
C3 H3A 0.9700 .
C3 H3B 0.9700 .
C4 N4 1.452(15) .
C4 H4A 0.9700 .
C4 H4B 0.9700 .
C5 C6 1.46(2) .
C5 N5 1.473(17) .
C5 H5A 0.9700 .
C5 H5B 0.9700 .
C6 N6 1.46(2) .
C6 H6A 0.9700 .
C6 H6B 0.9700 .
C7 N7 1.45(2) .
C7 C8 1.487(19) .
C7 H7A 0.9700 .
C7 H7B 0.9700 .
C8 N8 1.471(17) .
C8 H8A 0.9700 .
C8 H8B 0.9700 .
C9 N9 1.453(19) .
C9 C10 1.46(2) .
C9 H9A 0.9700 .
C9 H9B 0.9700 .
C10 N10 1.440(17) .
C10 H10A 0.9700 .
C10 H10B 0.9700 .
C11 N11 1.475(15) .
C11 C12 1.507(16) .
C11 H11A 0.9700 .
C11 H11B 0.9700 .
C12 N12 1.484(15) .
C12 H12A 0.9700 .
C12 H12B 0.9700 .
N1 H1C 0.9000 .
N1 H1D 0.9000 .
N2 H2C 0.9000 .
N2 H2D 0.9000 .
N3 H3C 0.9000 .
N3 H3D 0.9000 .
N4 H4C 0.9000 .
N4 H4D 0.9000 .
N5 H5C 0.9000 .
N5 H5D 0.9000 .
N6 H6C 0.9000 .
N6 H6D 0.9000 .
N7 H7C 0.9000 .
N7 H7D 0.9000 .
N8 H8C 0.9000 .
N8 H8D 0.9000 .
N9 H9C 0.9000 .
N9 H9D 0.9000 .
N10 H10C 0.9000 .
N10 H10D 0.9000 .
N11 H11C 0.9000 .
N11 H11D 0.9000 .
N12 H12C 0.9000 .
N12 H12D 0.9000 .
